data_7154441
loop_
_publ_author_name
'Pham, Ngo Nghia'
'Dang, Thanh Tuan'
'Ngo, Ngoc Thang'
'Villinger, Alexander'
'Ehlers, Peter'
'Langer, Peter'

_publ_section_title
;
 Facile synthesis of 4- and 7-azaindoles from the corresponding imines by
 palladium-catalyzed cascade C-C and C-N coupling.
;
_journal_issue 21
_journal_name_full 'Organic &amp; biomolecular chemistry'
_journal_page_first 6047
_journal_page_last 6058
_journal_paper_doi 10.1039/c5ob00720h
_journal_volume 13
_journal_year 2015
_chemical_absolute_configuration unk
_chemical_formula_moiety 'C20 H16 N2 O'
_chemical_formula_sum 'C20 H16 N2 O'
_chemical_formula_weight 300.35
_chemical_name_systematic
;
1-(4-Methoxyphenyl)-2-phenyl-1<i>H</i>-pyrrolo[2,3-<i>b</i>]pyridine
;
_space_group_crystal_system monoclinic
_space_group_IT_number 4
_space_group_name_Hall 'P 2yb'
_space_group_name_H-M_alt 'P 1 21 1'
_symmetry_space_group_name_Hall 'P 2yb'
_symmetry_space_group_name_H-M 'P 1 21 1'
_atom_sites_solution_hydrogens geom
_audit_creation_method SHELXL-2013
_audit_update_record
;
2015-01-28 deposited with the CCDC.
2015-04-24 downloaded from the CCDC.
;
_cell_angle_alpha 90
_cell_angle_beta 96.3110(10)
_cell_angle_gamma 90
_cell_formula_units_Z 2
_cell_length_a 5.98960(10)
_cell_length_b 11.3423(2)
_cell_length_c 11.1347(2)
_cell_measurement_reflns_used 6394
_cell_measurement_temperature 173(2)
_cell_measurement_theta_max 32.50
_cell_measurement_theta_min 2.57
_cell_volume 751.86(2)
_computing_cell_refinement 'Bruker Apex V7.51A'
_computing_data_collection 'Bruker Apex V7.51A'
_computing_data_reduction 'Bruker SAINT'
_computing_molecular_graphics 'ORTEP-3v2.01 (Farrugia, 1997)'
_computing_publication_material SHELXL-2013
_computing_structure_refinement 'SHELXL-2013 (Sheldrick, 2013)'
_computing_structure_solution 'SHELXS-2013 (Sheldrick, 2013)'
_diffrn_ambient_temperature 173(2)
_diffrn_measured_fraction_theta_full 0.999
_diffrn_measured_fraction_theta_max 0.997
_diffrn_measurement_device_type 'Bruker-Nonius Apex X8-CCD-diffractometer'
_diffrn_measurement_method 'phi and omega scans'
_diffrn_radiation_monochromator graphite
_diffrn_radiation_source 'sealed tube'
_diffrn_radiation_type MoK\a
_diffrn_radiation_wavelength 0.71073
_diffrn_reflns_av_R_equivalents 0.0232
_diffrn_reflns_av_unetI/netI 0.0364
_diffrn_reflns_laue_measured_fraction_full 0.999
_diffrn_reflns_laue_measured_fraction_max 0.997
_diffrn_reflns_limit_h_max 9
_diffrn_reflns_limit_h_min -8
_diffrn_reflns_limit_k_max 17
_diffrn_reflns_limit_k_min -17
_diffrn_reflns_limit_l_max 16
_diffrn_reflns_limit_l_min -16
_diffrn_reflns_number 14227
_diffrn_reflns_point_group_measured_fraction_full 1.000
_diffrn_reflns_point_group_measured_fraction_max 0.993
_diffrn_reflns_theta_full 25.242
_diffrn_reflns_theta_max 32.497
_diffrn_reflns_theta_min 2.571
_exptl_absorpt_coefficient_mu 0.083
_exptl_absorpt_correction_T_max 0.7464
_exptl_absorpt_correction_T_min 0.7229
_exptl_absorpt_correction_type multi-scan
_exptl_absorpt_process_details '(SADABS; Sheldrick, 2004)'
_exptl_crystal_colour colourless
_exptl_crystal_density_diffrn 1.327
_exptl_crystal_description block
_exptl_crystal_F_000 316
_exptl_crystal_size_max 0.430
_exptl_crystal_size_mid 0.290
_exptl_crystal_size_min 0.070
_refine_diff_density_max 0.229
_refine_diff_density_min -0.277
_refine_diff_density_rms 0.046
_refine_ls_abs_structure_details
;
 Flack x determined using 1982 quotients [(I+)-(I-)]/[(I+)+(I-)]
 (Parsons and Flack (2004), Acta Cryst. A60, s61).
;
_refine_ls_abs_structure_Flack 0.1(4)
_refine_ls_extinction_method none
_refine_ls_goodness_of_fit_ref 1.061
_refine_ls_hydrogen_treatment constr
_refine_ls_matrix_type full
_refine_ls_number_parameters 209
_refine_ls_number_reflns 5379
_refine_ls_number_restraints 1
_refine_ls_restrained_S_all 1.061
_refine_ls_R_factor_all 0.0543
_refine_ls_R_factor_gt 0.0462
_refine_ls_shift/su_max 0.000
_refine_ls_shift/su_mean 0.000
_refine_ls_structure_factor_coef Fsqd
_refine_ls_weighting_details 'w=1/[\s^2^(Fo^2^)+(0.0498P)^2^+0.1180P] where P=(Fo^2^+2Fc^2^)/3'
_refine_ls_weighting_scheme calc
_refine_ls_wR_factor_gt 0.1014
_refine_ls_wR_factor_ref 0.1097
_reflns_Friedel_coverage 0.909
_reflns_friedel_fraction_full 1.000
_reflns_friedel_fraction_max 0.989
_reflns_number_gt 4806
_reflns_number_total 5379
_reflns_threshold_expression 'I > 2\s(I)'
_cod_data_source_file c5ob00720h2.cif
_cod_data_source_block is_pham1591
_cod_depositor_comments 'Adding full bibliography for 7154440--7154442.cif.'
_cod_database_code 7154441
_shelx_space_group_comment
;
The symmetry employed for this shelxl refinement is uniquely defined
by the following loop, which should always be used as a source of
symmetry information in preference to the above space-group names.
They are only intended as comments.
;
_shelx_estimated_absorpt_t_min 0.965
_shelx_estimated_absorpt_t_max 0.994
_shelxl_version_number 2013-4

loop_
_space_group_symop_operation_xyz
'x, y, z'
'-x, y+1/2, -z'

loop_
_atom_site_label
_atom_site_type_symbol
_atom_site_fract_x
_atom_site_fract_y
_atom_site_fract_z
_atom_site_U_iso_or_equiv
_atom_site_adp_type
_atom_site_occupancy
_atom_site_site_symmetry_order
_atom_site_calc_flag
_atom_site_refinement_flags_posn
_atom_site_refinement_flags_adp
N1 N -0.4412(3) 0.49605(16) 0.10658(15) 0.0250(3) Uani 1 1 d . .
N2 N -0.1154(3) 0.47887(14) 0.25137(14) 0.0209(3) Uani 1 1 d . .
O1 O -0.0252(2) -0.00743(12) 0.20323(12) 0.0246(3) Uani 1 1 d . .
C1 C -0.5712(4) 0.5755(2) 0.04351(18) 0.0285(4) Uani 1 1 d . .
H1 H -0.6945 0.5468 -0.0094 0.034 Uiso 1 1 calc R U
C2 C -0.5390(4) 0.6976(2) 0.04970(19) 0.0277(4) Uani 1 1 d . .
H2 H -0.6377 0.7486 0.0015 0.033 Uiso 1 1 calc R U
C3 C -0.3629(4) 0.74382(18) 0.12619(18) 0.0257(4) Uani 1 1 d . .
H3 H -0.3387 0.8265 0.1325 0.031 Uiso 1 1 calc R U
C4 C -0.2217(3) 0.66396(17) 0.19396(16) 0.0219(3) Uani 1 1 d . .
C5 C -0.0262(3) 0.67085(18) 0.27968(18) 0.0242(4) Uani 1 1 d . .
H5 H 0.0476 0.7410 0.3089 0.029 Uiso 1 1 calc R U
C6 C 0.0356(3) 0.55763(17) 0.31219(16) 0.0209(3) Uani 1 1 d . .
C7 C -0.2729(3) 0.54319(16) 0.17870(16) 0.0201(3) Uani 1 1 d . .
C8 C 0.2217(3) 0.51939(16) 0.40022(16) 0.0209(3) Uani 1 1 d . .
C9 C 0.4219(3) 0.5838(2) 0.41025(18) 0.0271(4) Uani 1 1 d . .
H9 H 0.4354 0.6501 0.3595 0.033 Uiso 1 1 calc R U
C10 C 0.6012(3) 0.5517(2) 0.4936(2) 0.0332(5) Uani 1 1 d . .
H10 H 0.7362 0.5964 0.5000 0.040 Uiso 1 1 calc R U
C11 C 0.5832(4) 0.4550(2) 0.5671(2) 0.0331(5) Uani 1 1 d . .
H11 H 0.7071 0.4319 0.6227 0.040 Uiso 1 1 calc R U
C12 C 0.3843(4) 0.3916(2) 0.5598(2) 0.0310(5) Uani 1 1 d . .
H12 H 0.3711 0.3261 0.6117 0.037 Uiso 1 1 calc R U
C13 C 0.2047(4) 0.42339(18) 0.47710(18) 0.0257(4) Uani 1 1 d . .
H13 H 0.0689 0.3795 0.4727 0.031 Uiso 1 1 calc R U
C14 C -0.0868(3) 0.35402(16) 0.24113(16) 0.0195(3) Uani 1 1 d . .
C15 C 0.0938(3) 0.31077(17) 0.18708(17) 0.0233(4) Uani 1 1 d . .
H15 H 0.1992 0.3638 0.1590 0.028 Uiso 1 1 calc R U
C16 C 0.1215(3) 0.18987(17) 0.17380(18) 0.0239(4) Uani 1 1 d . .
H16 H 0.2454 0.1602 0.1368 0.029 Uiso 1 1 calc R U
C17 C -0.0335(3) 0.11297(16) 0.21506(16) 0.0196(3) Uani 1 1 d . .
C18 C -0.2133(3) 0.15685(17) 0.27123(18) 0.0226(4) Uani 1 1 d . .
H18 H -0.3173 0.1039 0.3009 0.027 Uiso 1 1 calc R U
C19 C -0.2406(3) 0.27705(17) 0.28385(17) 0.0221(4) Uani 1 1 d . .
H19 H -0.3637 0.3069 0.3215 0.026 Uiso 1 1 calc R U
C20 C 0.1299(4) -0.05218(19) 0.1261(2) 0.0310(4) Uani 1 1 d . .
H20A H 0.2833 -0.0322 0.1598 0.047 Uiso 1 1 calc R U
H20B H 0.0984 -0.0170 0.0457 0.047 Uiso 1 1 calc R U
H20C H 0.1144 -0.1380 0.1200 0.047 Uiso 1 1 calc R U

loop_
_atom_site_aniso_label
_atom_site_aniso_U_11
_atom_site_aniso_U_22
_atom_site_aniso_U_33
_atom_site_aniso_U_23
_atom_site_aniso_U_13
_atom_site_aniso_U_12
N1 0.0238(8) 0.0235(8) 0.0265(8) -0.0011(7) -0.0017(6) -0.0008(6)
N2 0.0225(7) 0.0164(7) 0.0232(7) 0.0006(6) -0.0007(6) -0.0011(6)
O1 0.0299(7) 0.0159(6) 0.0289(7) -0.0018(5) 0.0071(5) 0.0018(5)
C1 0.0247(9) 0.0313(11) 0.0281(9) -0.0005(8) -0.0029(7) 0.0027(8)
C2 0.0275(10) 0.0281(10) 0.0273(9) 0.0033(8) 0.0015(7) 0.0081(8)
C3 0.0308(10) 0.0198(9) 0.0269(9) 0.0019(7) 0.0052(7) 0.0041(7)
C4 0.0254(9) 0.0186(8) 0.0218(8) 0.0007(7) 0.0032(7) -0.0008(7)
C5 0.0274(9) 0.0190(9) 0.0257(9) 0.0004(7) 0.0009(7) -0.0032(7)
C6 0.0222(8) 0.0182(8) 0.0220(8) 0.0003(7) 0.0010(6) -0.0032(7)
C7 0.0227(8) 0.0170(8) 0.0205(7) 0.0003(6) 0.0016(6) 0.0001(7)
C8 0.0231(8) 0.0196(8) 0.0197(8) -0.0013(6) 0.0008(6) -0.0004(7)
C9 0.0267(10) 0.0293(10) 0.0253(9) -0.0002(8) 0.0025(7) -0.0052(8)
C10 0.0213(9) 0.0466(14) 0.0312(10) -0.0063(10) 0.0007(8) -0.0015(9)
C11 0.0285(10) 0.0418(13) 0.0275(9) -0.0070(9) -0.0028(8) 0.0119(9)
C12 0.0401(12) 0.0273(11) 0.0246(9) -0.0002(8) -0.0018(8) 0.0078(9)
C13 0.0283(9) 0.0219(9) 0.0257(9) 0.0015(7) -0.0017(7) -0.0010(8)
C14 0.0228(8) 0.0142(8) 0.0209(7) 0.0005(6) 0.0002(6) -0.0003(6)
C15 0.0220(9) 0.0208(9) 0.0274(8) 0.0030(7) 0.0044(7) -0.0027(7)
C16 0.0220(9) 0.0213(9) 0.0295(9) 0.0008(7) 0.0075(7) 0.0004(7)
C17 0.0222(9) 0.0153(8) 0.0206(8) 0.0005(6) -0.0003(6) -0.0002(6)
C18 0.0225(9) 0.0191(8) 0.0274(8) 0.0002(7) 0.0073(7) -0.0040(7)
C19 0.0212(8) 0.0188(8) 0.0269(8) -0.0005(7) 0.0059(7) -0.0009(7)
C20 0.0355(11) 0.0235(10) 0.0353(10) -0.0055(8) 0.0095(9) 0.0044(8)

loop_
_atom_type_symbol
_atom_type_description
_atom_type_scat_dispersion_real
_atom_type_scat_dispersion_imag
_atom_type_scat_source
C C 0.0033 0.0016 'International Tables Vol C Tables 4.2.6.8 and 6.1.1.4'
H H 0.0000 0.0000 'International Tables Vol C Tables 4.2.6.8 and 6.1.1.4'
N N 0.0061 0.0033 'International Tables Vol C Tables 4.2.6.8 and 6.1.1.4'
O O 0.0106 0.0060 'International Tables Vol C Tables 4.2.6.8 and 6.1.1.4'

loop_
_geom_angle_atom_site_label_1
_geom_angle_atom_site_label_2
_geom_angle_atom_site_label_3
_geom_angle
C7 N1 C1 113.87(18)
C7 N2 C6 108.12(15)
C7 N2 C14 123.72(15)
C6 N2 C14 126.58(16)
C17 O1 C20 116.40(15)
N1 C1 C2 124.86(19)
N1 C1 H1 117.6
C2 C1 H1 117.6
C3 C2 C1 119.82(19)
C3 C2 H2 120.1
C1 C2 H2 120.1
C2 C3 C4 117.4(2)
C2 C3 H3 121.3
C4 C3 H3 121.3
C3 C4 C7 116.90(18)
C3 C4 C5 136.53(19)
C7 C4 C5 106.56(17)
C6 C5 C4 107.58(17)
C6 C5 H5 126.2
C4 C5 H5 126.2
C5 C6 N2 109.26(17)
C5 C6 C8 127.98(17)
N2 C6 C8 122.71(17)
N1 C7 N2 124.38(17)
N1 C7 C4 127.14(17)
N2 C7 C4 108.47(16)
C13 C8 C9 118.57(18)
C13 C8 C6 122.64(17)
C9 C8 C6 118.76(17)
C10 C9 C8 120.7(2)
C10 C9 H9 119.7
C8 C9 H9 119.7
C11 C10 C9 120.0(2)
C11 C10 H10 120.0
C9 C10 H10 120.0
C10 C11 C12 120.0(2)
C10 C11 H11 120.0
C12 C11 H11 120.0
C13 C12 C11 120.2(2)
C13 C12 H12 119.9
C11 C12 H12 119.9
C12 C13 C8 120.5(2)
C12 C13 H13 119.8
C8 C13 H13 119.8
C15 C14 C19 120.33(17)
C15 C14 N2 119.40(16)
C19 C14 N2 120.27(16)
C14 C15 C16 120.23(17)
C14 C15 H15 119.9
C16 C15 H15 119.9
C17 C16 C15 119.50(17)
C17 C16 H16 120.2
C15 C16 H16 120.2
O1 C17 C16 124.08(16)
O1 C17 C18 115.83(16)
C16 C17 C18 120.09(17)
C19 C18 C17 120.20(17)
C19 C18 H18 119.9
C17 C18 H18 119.9
C18 C19 C14 119.64(17)
C18 C19 H19 120.2
C14 C19 H19 120.2
O1 C20 H20A 109.5
O1 C20 H20B 109.5
H20A C20 H20B 109.5
O1 C20 H20C 109.5
H20A C20 H20C 109.5
H20B C20 H20C 109.5

loop_
_geom_bond_atom_site_label_1
_geom_bond_atom_site_label_2
_geom_bond_distance
N1 C7 1.330(2)
N1 C1 1.338(3)
N2 C7 1.382(2)
N2 C6 1.393(2)
N2 C14 1.432(2)
O1 C17 1.373(2)
O1 C20 1.425(2)
C1 C2 1.398(3)
C1 H1 0.9500
C2 C3 1.384(3)
C2 H2 0.9500
C3 C4 1.402(3)
C3 H3 0.9500
C4 C7 1.410(3)
C4 C5 1.429(3)
C5 C6 1.374(3)
C5 H5 0.9500
C6 C8 1.467(3)
C8 C13 1.396(3)
C8 C9 1.398(3)
C9 C10 1.388(3)
C9 H9 0.9500
C10 C11 1.380(4)
C10 H10 0.9500
C11 C12 1.387(3)
C11 H11 0.9500
C12 C13 1.385(3)
C12 H12 0.9500
C13 H13 0.9500
C14 C15 1.384(3)
C14 C19 1.390(3)
C15 C16 1.391(3)
C15 H15 0.9500
C16 C17 1.388(3)
C16 H16 0.9500
C17 C18 1.395(3)
C18 C19 1.382(3)
C18 H18 0.9500
C19 H19 0.9500
C20 H20A 0.9800
C20 H20B 0.9800
C20 H20C 0.9800

loop_
_geom_torsion_atom_site_label_1
_geom_torsion_atom_site_label_2
_geom_torsion_atom_site_label_3
_geom_torsion_atom_site_label_4
_geom_torsion
C7 N1 C1 C2 0.2(3)
N1 C1 C2 C3 -0.6(3)
C1 C2 C3 C4 0.7(3)
C2 C3 C4 C7 -0.4(3)
C2 C3 C4 C5 179.1(2)
C3 C4 C5 C6 -179.0(2)
C7 C4 C5 C6 0.6(2)
C4 C5 C6 N2 -0.8(2)
C4 C5 C6 C8 -178.06(18)
C7 N2 C6 C5 0.6(2)
C14 N2 C6 C5 166.65(17)
C7 N2 C6 C8 178.08(16)
C14 N2 C6 C8 -15.9(3)
C1 N1 C7 N2 -179.22(18)
C1 N1 C7 C4 0.0(3)
C6 N2 C7 N1 179.17(17)
C14 N2 C7 N1 12.6(3)
C6 N2 C7 C4 -0.2(2)
C14 N2 C7 C4 -166.73(16)
C3 C4 C7 N1 0.1(3)
C5 C4 C7 N1 -179.61(18)
C3 C4 C7 N2 179.46(16)
C5 C4 C7 N2 -0.2(2)
C5 C6 C8 C13 142.0(2)
N2 C6 C8 C13 -34.9(3)
C5 C6 C8 C9 -36.0(3)
N2 C6 C8 C9 147.08(19)
C13 C8 C9 C10 1.0(3)
C6 C8 C9 C10 179.05(19)
C8 C9 C10 C11 0.4(3)
C9 C10 C11 C12 -1.6(3)
C10 C11 C12 C13 1.4(3)
C11 C12 C13 C8 0.0(3)
C9 C8 C13 C12 -1.2(3)
C6 C8 C13 C12 -179.18(19)
C7 N2 C14 C15 104.0(2)
C6 N2 C14 C15 -59.9(2)
C7 N2 C14 C19 -75.2(2)
C6 N2 C14 C19 120.8(2)
C19 C14 C15 C16 0.8(3)
N2 C14 C15 C16 -178.51(17)
C14 C15 C16 C17 0.1(3)
C20 O1 C17 C16 -11.0(3)
C20 O1 C17 C18 168.20(17)
C15 C16 C17 O1 178.06(18)
C15 C16 C17 C18 -1.1(3)
O1 C17 C18 C19 -177.89(17)
C16 C17 C18 C19 1.3(3)
C17 C18 C19 C14 -0.5(3)
C15 C14 C19 C18 -0.5(3)
N2 C14 C19 C18 178.73(17)
